data_7232508
loop_
_publ_author_name
'Zep, Anna'
'Pruszkowska, Kamila'
'Dobrzycki, \/Lukasz'
'Sektas, Katarzyna'
'Sza\/la\'nski, Piotr'
'Marek, Paulina H.'
'Cyra\'nski, Micha\/l K.'
'Sicinski, Rafal R.'

_publ_section_title
;
 Cholesterol-based photo-switchable mesogenic dimers. Strongly bent
 molecules versus an intercalated structure
;
_journal_issue 17
_journal_name_full CrystEngComm
_journal_page_first 2779
_journal_paper_doi 10.1039/C9CE00013E
_journal_volume 21
_journal_year 2019
_chemical_absolute_configuration rmad
_chemical_formula_sum 'C54 H80 N2 O5'
_chemical_formula_weight 837.20
_space_group_crystal_system monoclinic
_space_group_IT_number 4
_space_group_name_Hall 'P 2yb'
_space_group_name_H-M_alt 'P 1 21 1'
_symmetry_space_group_name_Hall 'P 2yb'
_symmetry_space_group_name_H-M 'P 1 21 1'
_atom_sites_solution_hydrogens geom
_audit_update_record
;
2018-10-04 deposited with the CCDC.    2019-03-15 downloaded from the CCDC.
;
_cell_angle_alpha 90
_cell_angle_beta 103.777(4)
_cell_angle_gamma 90
_cell_formula_units_Z 2
_cell_length_a 12.1746(9)
_cell_length_b 12.1005(9)
_cell_length_c 16.8114(12)
_cell_measurement_reflns_used 9966
_cell_measurement_temperature 125.(2)
_cell_measurement_theta_max 65.4365
_cell_measurement_theta_min 2.706
_cell_volume 2405.4(3)
_computing_cell_refinement 'SAINT V8.34A (Bruker AXS Inc., 2013)'
_computing_data_collection 'APEX2 V2013 (Bruker AXS Inc., 2013)'
_computing_data_reduction 'SAINT V8.34A (Bruker AXS Inc., 2013)'
_computing_publication_material 'APEX2 V2013 (Bruker AXS Inc., 2013)'
_computing_structure_refinement 'SHELXL-2014 (Sheldrick, 2014)'
_computing_structure_solution 'SHELXS-97 (Sheldrick, 2008)'
_diffrn_ambient_temperature 125.(2)
_diffrn_measured_fraction_theta_full 0.980
_diffrn_measured_fraction_theta_max 0.980
_diffrn_measurement_device_type 'Bruker D8 VENTURE PHOTON 100 CMOS'
_diffrn_radiation_monochromator mirror
_diffrn_radiation_type CuK\a
_diffrn_radiation_wavelength 1.54178
_diffrn_reflns_av_R_equivalents 0.0410
_diffrn_reflns_av_unetI/netI 0.0445
_diffrn_reflns_limit_h_max 14
_diffrn_reflns_limit_h_min -14
_diffrn_reflns_limit_k_max 14
_diffrn_reflns_limit_k_min -14
_diffrn_reflns_limit_l_max 19
_diffrn_reflns_limit_l_min -19
_diffrn_reflns_number 21966
_diffrn_reflns_theta_full 65.48
_diffrn_reflns_theta_max 65.48
_diffrn_reflns_theta_min 2.71
_diffrn_source 'INCOATEC I\mS micro--focus source'
_exptl_absorpt_coefficient_mu 0.563
_exptl_absorpt_correction_T_max 0.90
_exptl_absorpt_correction_T_min 0.85
_exptl_absorpt_correction_type multi-scan
_exptl_absorpt_process_details 'SADABS V2014/2 (Bruker AXS Inc.)'
_exptl_crystal_colour orange
_exptl_crystal_density_diffrn 1.156
_exptl_crystal_density_method 'not measured'
_exptl_crystal_description planar
_exptl_crystal_F_000 916
_exptl_crystal_size_max 0.300
_exptl_crystal_size_mid 0.200
_exptl_crystal_size_min 0.200
_refine_diff_density_max 0.229
_refine_diff_density_min -0.172
_refine_ls_abs_structure_details
;
Flack x determined using 2816 quotients [(I+)-(I-)]/[(I+)+(I-)]
(Parsons, Flack and Wagner, Acta Cryst. B69 (2013) 249-259).
;
_refine_ls_abs_structure_Flack 0.04(9)
_refine_ls_extinction_coef 0.00114(13)
_refine_ls_extinction_method SHELXL
_refine_ls_goodness_of_fit_ref 1.107
_refine_ls_hydrogen_treatment constr
_refine_ls_matrix_type full
_refine_ls_number_parameters 557
_refine_ls_number_reflns 7863
_refine_ls_number_restraints 1
_refine_ls_restrained_S_all 1.107
_refine_ls_R_factor_all 0.0557
_refine_ls_R_factor_gt 0.0435
_refine_ls_shift/su_max 0.000
_refine_ls_shift/su_mean 0.000
_refine_ls_structure_factor_coef Fsqd
_refine_ls_weighting_details 'w=1/[\s^2^(Fo^2^)+(0.0259P)^2^+0.6800P] where P=(Fo^2^+2Fc^2^)/3'
_refine_ls_weighting_scheme calc
_refine_ls_wR_factor_gt 0.0839
_refine_ls_wR_factor_ref 0.0892
_reflns_number_gt 6841
_reflns_number_total 7863
_reflns_threshold_expression 'I > 2\s(I)'
_cod_data_source_file c9ce00013e2.cif
_cod_data_source_block C8
_cod_depositor_comments 'Adding full bibliography for 7232506--7232511.cif.'
_cod_database_code 7232508

loop_
_space_group_symop_operation_xyz
'x, y, z'
'-x, y+1/2, -z'

loop_
_atom_site_type_symbol
_atom_site_label
_atom_site_fract_x
_atom_site_fract_y
_atom_site_fract_z
_atom_site_U_iso_or_equiv
_atom_site_adp_type
_atom_site_calc_flag
_atom_site_refinement_flags_adp
_atom_site_refinement_flags_posn
_atom_site_occupancy
N N1 0.9471(2) 0.6605(2) 0.60194(17) 0.0305(7) Uani d . . 1
N N2 0.9762(2) 0.5606(2) 0.61414(17) 0.0300(6) Uani d . . 1
O O1 -0.30206(17) 0.56449(18) 0.33372(14) 0.0284(5) Uani d . . 1
O O2 -0.1839(2) 0.42253(19) 0.37837(17) 0.0426(6) Uani d . . 1
O O3 0.40683(18) 0.69686(18) 0.49848(14) 0.0304(5) Uani d . . 1
O O4 0.45535(19) 0.87573(18) 0.50140(15) 0.0367(6) Uani d . . 1
O O5 1.44214(18) 0.49504(19) 0.69286(15) 0.0358(6) Uani d . . 1
C C1 -0.6089(3) 0.4923(3) 0.29597(19) 0.0252(7) Uani d . . 1
H H1A -0.6745 0.5412 0.2948 0.03 Uiso calc U R 1
H H1B -0.6054 0.438 0.3405 0.03 Uiso calc U R 1
C C2 -0.5014(3) 0.5621(3) 0.3162(2) 0.0272(7) Uani d . . 1
H H2A -0.5065 0.6215 0.2749 0.033 Uiso calc U R 1
H H2B -0.4927 0.597 0.3706 0.033 Uiso calc U R 1
C C3 -0.4004(3) 0.4899(3) 0.3164(2) 0.0261(7) Uani d . . 1
H H3 -0.392 0.4328 0.3604 0.031 Uiso calc U R 1
C C4 -0.4116(3) 0.4349(3) 0.2344(2) 0.0272(7) Uani d . . 1
H H4A -0.3463 0.3852 0.237 0.033 Uiso calc U R 1
H H4B -0.4107 0.4919 0.1923 0.033 Uiso calc U R 1
C C5 -0.5204(3) 0.3689(3) 0.21021(19) 0.0247(7) Uani d . . 1
C C6 -0.5193(3) 0.2651(3) 0.1853(2) 0.0296(8) Uani d . . 1
H H6 -0.4481 0.2338 0.1844 0.036 Uiso calc U R 1
C C7 -0.6222(3) 0.1930(3) 0.1584(2) 0.0315(8) Uani d . . 1
H H7A -0.6221 0.1365 0.201 0.038 Uiso calc U R 1
H H7B -0.6178 0.1539 0.1075 0.038 Uiso calc U R 1
C C8 -0.7327(3) 0.2578(2) 0.1430(2) 0.0244(7) Uani d . . 1
H H8 -0.7446 0.2964 0.089 0.029 Uiso calc U R 1
C C9 -0.7263(3) 0.3444(2) 0.21067(19) 0.0237(7) Uani d . . 1
H H9 -0.7065 0.3032 0.2637 0.028 Uiso calc U R 1
C C10 -0.6293(3) 0.4295(2) 0.21382(19) 0.0230(7) Uani d . . 1
C C11 -0.8412(3) 0.3998(3) 0.2067(2) 0.0273(7) Uani d . . 1
H H11A -0.8349 0.4456 0.2564 0.033 Uiso calc U R 1
H H11B -0.859 0.4497 0.1588 0.033 Uiso calc U R 1
C C12 -0.9396(3) 0.3184(3) 0.20043(19) 0.0249(7) Uani d . . 1
H H12A -0.928 0.2753 0.2518 0.03 Uiso calc U R 1
H H12B -1.0112 0.3602 0.1936 0.03 Uiso calc U R 1
C C13 -0.9489(3) 0.2391(2) 0.12825(19) 0.0230(7) Uani d . . 1
C C14 -0.8327(3) 0.1807(2) 0.1413(2) 0.0233(7) Uani d . . 1
H H14 -0.8182 0.1456 0.1967 0.028 Uiso calc U R 1
C C15 -0.8535(3) 0.0858(3) 0.0795(2) 0.0287(8) Uani d . . 1
H H15A -0.8004 0.024 0.0984 0.034 Uiso calc U R 1
H H15B -0.8451 0.111 0.0252 0.034 Uiso calc U R 1
C C16 -0.9772(3) 0.0508(3) 0.0758(2) 0.0283(7) Uani d . . 1
H H16A -0.979 -0.0242 0.0988 0.034 Uiso calc U R 1
H H16B -1.0222 0.0504 0.0184 0.034 Uiso calc U R 1
C C17 -1.0262(2) 0.1362(2) 0.12690(19) 0.0240(7) Uani d . . 1
H H17 -1.0108 0.1073 0.1842 0.029 Uiso calc U R 1
C C18 -0.9813(3) 0.2999(3) 0.0461(2) 0.0291(8) Uani d . . 1
H H18A -1.0523 0.3401 0.0422 0.044 Uiso calc U R 1
H H18B -0.9911 0.2462 0.0013 0.044 Uiso calc U R 1
H H18C -0.9213 0.3522 0.0423 0.044 Uiso calc U R 1
C C19 -0.6586(3) 0.5112(3) 0.1416(2) 0.0278(7) Uani d . . 1
H H19A -0.5912 0.5543 0.1394 0.042 Uiso calc U R 1
H H19B -0.7186 0.5612 0.1492 0.042 Uiso calc U R 1
H H19C -0.6845 0.4701 0.0904 0.042 Uiso calc U R 1
C C20 -1.1557(3) 0.1469(3) 0.0965(2) 0.0247(7) Uani d . . 1
H H20 -1.1732 0.1619 0.0363 0.03 Uiso calc U R 1
C C21 -1.2057(3) 0.2414(3) 0.1373(2) 0.0295(8) Uani d . . 1
H H21A -1.2882 0.2414 0.1175 0.044 Uiso calc U R 1
H H21B -1.1753 0.312 0.1236 0.044 Uiso calc U R 1
H H21C -1.1856 0.231 0.1968 0.044 Uiso calc U R 1
C C22 -1.2094(3) 0.0356(3) 0.1094(2) 0.0278(7) Uani d . . 1
H H22A -1.1808 -0.0212 0.077 0.033 Uiso calc U R 1
H H22B -1.1833 0.015 0.1678 0.033 Uiso calc U R 1
C C23 -1.3388(3) 0.0315(3) 0.0861(2) 0.0275(7) Uani d . . 1
H H23A -1.3685 0.0743 0.1266 0.033 Uiso calc U R 1
H H23B -1.3669 0.0665 0.0318 0.033 Uiso calc U R 1
C C24 -1.3825(3) -0.0866(3) 0.0833(2) 0.0276(7) Uani d . . 1
H H24A -1.344 -0.1241 0.1347 0.033 Uiso calc U R 1
H H24B -1.3605 -0.1255 0.0376 0.033 Uiso calc U R 1
C C25 -1.5098(3) -0.0996(3) 0.0725(2) 0.0280(7) Uani d . . 1
H H25 -1.5311 -0.0638 0.1203 0.034 Uiso calc U R 1
C C26 -1.5773(3) -0.0448(3) -0.0053(2) 0.0339(8) Uani d . . 1
H H26A -1.56 0.0344 -0.0037 0.051 Uiso calc U R 1
H H26B -1.6583 -0.0551 -0.0094 0.051 Uiso calc U R 1
H H26C -1.5572 -0.0783 -0.053 0.051 Uiso calc U R 1
C C27 -1.5407(3) -0.2222(3) 0.0723(2) 0.0392(9) Uani d . . 1
H H27A -1.5202 -0.259 0.0259 0.059 Uiso calc U R 1
H H27B -1.6222 -0.2297 0.0672 0.059 Uiso calc U R 1
H H27C -1.4994 -0.2564 0.1235 0.059 Uiso calc U R 1
C C28 -0.1994(3) 0.5196(3) 0.3657(2) 0.0285(8) Uani d . . 1
C C29 -0.1119(3) 0.6090(3) 0.3828(2) 0.0272(7) Uani d . . 1
H H29A -0.1268 0.6571 0.4267 0.033 Uiso calc U R 1
H H29B -0.1202 0.6549 0.333 0.033 Uiso calc U R 1
C C30 0.0096(3) 0.5680(3) 0.4085(2) 0.0293(8) Uani d . . 1
H H30A 0.0177 0.5172 0.4557 0.035 Uiso calc U R 1
H H30B 0.0284 0.5264 0.3627 0.035 Uiso calc U R 1
C C31 0.0913(3) 0.6643(3) 0.4319(2) 0.0293(8) Uani d . . 1
H H31A 0.0742 0.7028 0.4795 0.035 Uiso calc U R 1
H H31B 0.0782 0.7174 0.3858 0.035 Uiso calc U R 1
C C32 0.2158(3) 0.6312(3) 0.4533(2) 0.0282(7) Uani d . . 1
H H32A 0.23 0.577 0.4987 0.034 Uiso calc U R 1
H H32B 0.2352 0.596 0.4053 0.034 Uiso calc U R 1
C C33 0.2888(3) 0.7321(3) 0.4785(2) 0.0304(8) Uani d . . 1
H H33A 0.2754 0.7864 0.4331 0.036 Uiso calc U R 1
H H33B 0.27 0.7675 0.5267 0.036 Uiso calc U R 1
C C34 0.4824(3) 0.7798(3) 0.5094(2) 0.0270(7) Uani d . . 1
C C35 0.6015(3) 0.7406(3) 0.53265(19) 0.0253(7) Uani d . . 1
C C36 0.6862(3) 0.8201(3) 0.5381(2) 0.0280(8) Uani d . . 1
H H36 0.6665 0.8952 0.5257 0.034 Uiso calc U R 1
C C37 0.7984(3) 0.7895(3) 0.5616(2) 0.0283(8) Uani d . . 1
H H37 0.8559 0.8438 0.5659 0.034 Uiso calc U R 1
C C38 0.8277(3) 0.6797(3) 0.5789(2) 0.0271(8) Uani d . . 1
C C39 0.7444(3) 0.5996(3) 0.5720(2) 0.0329(8) Uani d . . 1
H H39 0.7645 0.5243 0.5829 0.039 Uiso calc U R 1
C C40 0.6312(3) 0.6306(3) 0.5489(2) 0.0316(8) Uani d . . 1
H H40 0.5738 0.5761 0.5443 0.038 Uiso calc U R 1
C C41 1.0963(3) 0.5470(3) 0.6362(2) 0.0283(8) Uani d . . 1
C C42 1.1734(3) 0.6344(3) 0.65081(19) 0.0279(8) Uani d . . 1
H H42 1.1469 0.7085 0.6473 0.034 Uiso calc U R 1
C C43 1.2876(3) 0.6131(3) 0.6703(2) 0.0299(8) Uani d . . 1
H H43 1.3398 0.6727 0.6809 0.036 Uiso calc U R 1
C C44 1.3273(3) 0.5046(3) 0.6746(2) 0.0290(8) Uani d . . 1
C C45 1.2518(3) 0.4164(3) 0.6605(2) 0.0305(8) Uani d . . 1
H H45 1.2785 0.3424 0.6638 0.037 Uiso calc U R 1
C C46 1.1363(3) 0.4390(3) 0.6416(2) 0.0311(8) Uani d . . 1
H H46 1.084 0.3795 0.6322 0.037 Uiso calc U R 1
C C47 1.4926(3) 0.3874(3) 0.6998(2) 0.0312(8) Uani d . . 1
H H47A 1.4681 0.3464 0.6476 0.037 Uiso calc U R 1
H H47B 1.4704 0.3445 0.7436 0.037 Uiso calc U R 1
C C48 1.6196(3) 0.4058(3) 0.7204(2) 0.0335(8) Uani d . . 1
H H48A 1.64 0.4433 0.6736 0.04 Uiso calc U R 1
H H48B 1.64 0.4559 0.7682 0.04 Uiso calc U R 1
C C49 1.6889(3) 0.3010(3) 0.7396(2) 0.0302(8) Uani d . . 1
H H49A 1.6699 0.2512 0.6915 0.036 Uiso calc U R 1
H H49B 1.6681 0.2627 0.786 0.036 Uiso calc U R 1
C C50 1.8161(3) 0.3225(3) 0.7613(2) 0.0309(8) Uani d . . 1
H H50A 1.8379 0.3538 0.7129 0.037 Uiso calc U R 1
H H50B 1.8339 0.3782 0.8056 0.037 Uiso calc U R 1
C C51 1.8862(3) 0.2195(3) 0.7889(2) 0.0303(8) Uani d . . 1
H H51A 1.8663 0.1633 0.7449 0.036 Uiso calc U R 1
H H51B 1.8648 0.1893 0.8378 0.036 Uiso calc U R 1
C C52 2.0139(3) 0.2362(3) 0.8095(2) 0.0277(7) Uani d . . 1
H H52A 2.0359 0.2684 0.7614 0.033 Uiso calc U R 1
H H52B 2.0351 0.2895 0.8552 0.033 Uiso calc U R 1
C C53 2.0791(3) 0.1290(3) 0.8335(2) 0.0309(8) Uani d . . 1
H H53A 2.0595 0.0765 0.7872 0.037 Uiso calc U R 1
H H53B 2.0553 0.0957 0.8806 0.037 Uiso calc U R 1
C C54 2.2072(3) 0.1456(3) 0.8567(2) 0.0383(9) Uani d . . 1
H H54A 2.2313 0.1794 0.8107 0.057 Uiso calc U R 1
H H54B 2.2447 0.0739 0.8696 0.057 Uiso calc U R 1
H H54C 2.2278 0.1941 0.9046 0.057 Uiso calc U R 1

loop_
_atom_site_aniso_label
_atom_site_aniso_U_11
_atom_site_aniso_U_22
_atom_site_aniso_U_33
_atom_site_aniso_U_12
_atom_site_aniso_U_13
_atom_site_aniso_U_23
N1 0.0221(15) 0.0349(18) 0.0347(16) 0.0026(12) 0.0073(12) -0.0005(13)
N2 0.0227(15) 0.0345(16) 0.0324(16) 0.0043(13) 0.0059(12) 0.0008(13)
O1 0.0169(12) 0.0279(12) 0.0392(13) -0.0030(10) 0.0044(10) -0.0017(10)
O2 0.0279(14) 0.0293(14) 0.0672(18) -0.0011(11) 0.0045(12) 0.0044(12)
O3 0.0170(12) 0.0301(12) 0.0436(14) 0.0003(10) 0.0065(10) 0.0001(10)
O4 0.0282(14) 0.0261(14) 0.0549(16) 0.0024(10) 0.0080(12) 0.0006(11)
O5 0.0205(13) 0.0323(13) 0.0535(16) 0.0036(10) 0.0067(11) 0.0022(11)
C1 0.0206(17) 0.0272(17) 0.0297(18) -0.0028(14) 0.0099(14) -0.0030(14)
C2 0.0219(17) 0.0277(17) 0.0325(18) -0.0007(14) 0.0073(14) -0.0057(15)
C3 0.0180(17) 0.0241(16) 0.0373(19) -0.0048(13) 0.0085(14) -0.0005(14)
C4 0.0179(17) 0.0283(17) 0.0379(19) -0.0019(14) 0.0113(14) -0.0048(15)
C5 0.0187(17) 0.0256(17) 0.0313(18) -0.0019(13) 0.0091(14) -0.0016(14)
C6 0.0189(18) 0.0288(19) 0.043(2) 0.0018(14) 0.0105(15) -0.0023(15)
C7 0.0226(19) 0.0241(17) 0.048(2) -0.0020(14) 0.0100(16) -0.0065(15)
C8 0.0188(16) 0.0221(17) 0.0336(18) -0.0023(13) 0.0088(14) -0.0040(13)
C9 0.0204(17) 0.0217(16) 0.0298(17) -0.0007(13) 0.0079(14) 0.0003(14)
C10 0.0179(16) 0.0207(15) 0.0324(18) -0.0022(13) 0.0102(13) -0.0011(13)
C11 0.0222(18) 0.0233(17) 0.0384(19) -0.0015(13) 0.0113(15) -0.0062(14)
C12 0.0198(17) 0.0221(16) 0.0352(19) -0.0027(13) 0.0117(14) -0.0036(14)
C13 0.0201(17) 0.0197(15) 0.0294(17) -0.0026(13) 0.0064(14) 0.0011(14)
C14 0.0212(17) 0.0185(15) 0.0315(18) -0.0010(13) 0.0091(14) -0.0004(13)
C15 0.0242(18) 0.0239(17) 0.039(2) -0.0027(13) 0.0098(15) -0.0075(14)
C16 0.0252(18) 0.0213(16) 0.0388(19) -0.0036(14) 0.0082(14) -0.0033(15)
C17 0.0222(17) 0.0185(16) 0.0311(18) -0.0016(13) 0.0059(14) 0.0014(14)
C18 0.0248(18) 0.0284(19) 0.0351(19) -0.0035(14) 0.0092(15) 0.0041(15)
C19 0.0240(17) 0.0247(17) 0.0355(18) -0.0028(13) 0.0088(15) 0.0006(14)
C20 0.0217(17) 0.0238(16) 0.0275(17) -0.0021(13) 0.0039(13) 0.0004(13)
C21 0.0218(18) 0.0243(17) 0.043(2) -0.0017(13) 0.0096(15) -0.0019(15)
C22 0.0207(17) 0.0245(17) 0.0373(19) -0.0025(13) 0.0050(14) 0.0006(14)
C23 0.0204(17) 0.0251(17) 0.0358(19) -0.0010(13) 0.0045(14) -0.0005(14)
C24 0.0254(18) 0.0229(17) 0.0345(19) -0.0029(14) 0.0071(15) 0.0007(14)
C25 0.0259(18) 0.0270(17) 0.0312(18) -0.0047(14) 0.0071(15) -0.0018(14)
C26 0.0250(19) 0.036(2) 0.040(2) -0.0043(15) 0.0056(15) -0.0010(16)
C27 0.036(2) 0.0325(19) 0.049(2) -0.0153(16) 0.0106(18) -0.0006(17)
C28 0.0204(19) 0.031(2) 0.034(2) 0.0001(14) 0.0065(15) -0.0050(15)
C29 0.0184(17) 0.0315(18) 0.0320(18) -0.0019(14) 0.0063(14) -0.0037(15)
C30 0.0220(18) 0.0344(18) 0.0310(18) 0.0035(15) 0.0051(14) -0.0004(15)
C31 0.0194(17) 0.0326(19) 0.035(2) 0.0002(14) 0.0045(14) -0.0003(15)
C32 0.0212(17) 0.0328(18) 0.0307(18) 0.0014(14) 0.0061(14) -0.0023(15)
C33 0.0182(18) 0.0346(18) 0.038(2) 0.0024(14) 0.0055(15) 0.0018(16)
C34 0.0235(18) 0.0299(19) 0.0279(18) -0.0022(15) 0.0066(14) -0.0016(15)
C35 0.0252(18) 0.0273(17) 0.0248(17) -0.0008(14) 0.0085(14) -0.0039(14)
C36 0.0287(19) 0.0219(16) 0.0351(19) -0.0008(15) 0.0111(15) 0.0008(14)
C37 0.0208(18) 0.0311(18) 0.0341(19) -0.0037(14) 0.0090(14) -0.0026(15)
C38 0.0195(18) 0.0352(19) 0.0269(18) 0.0009(14) 0.0060(14) -0.0008(15)
C39 0.0254(19) 0.0296(18) 0.044(2) 0.0038(14) 0.0085(16) 0.0053(16)
C40 0.0197(18) 0.0348(19) 0.040(2) -0.0040(15) 0.0070(15) 0.0001(16)
C41 0.0209(18) 0.0348(19) 0.0289(18) 0.0010(15) 0.0056(14) -0.0001(15)
C42 0.0239(19) 0.0315(18) 0.0287(18) 0.0056(15) 0.0068(14) 0.0008(15)
C43 0.0235(19) 0.0317(19) 0.0333(19) -0.0008(15) 0.0048(15) -0.0009(15)
C44 0.0218(18) 0.0366(19) 0.0292(18) 0.0036(15) 0.0071(14) 0.0014(15)
C45 0.0256(19) 0.0297(18) 0.0360(19) 0.0052(14) 0.0070(15) 0.0035(15)
C46 0.027(2) 0.0298(18) 0.037(2) -0.0027(15) 0.0089(15) 0.0013(16)
C47 0.0264(19) 0.0295(18) 0.037(2) 0.0076(15) 0.0053(15) 0.0009(15)
C48 0.0245(19) 0.0331(19) 0.043(2) 0.0043(15) 0.0086(16) 0.0010(16)
C49 0.0230(18) 0.033(2) 0.0353(19) 0.0035(15) 0.0073(15) 0.0014(15)
C50 0.0229(18) 0.0292(17) 0.041(2) -0.0003(14) 0.0079(15) -0.0030(16)
C51 0.0231(19) 0.0324(19) 0.0353(19) 0.0028(14) 0.0068(15) 0.0005(15)
C52 0.0241(18) 0.0288(17) 0.0305(18) 0.0021(14) 0.0073(14) -0.0030(15)
C53 0.0267(18) 0.0319(18) 0.0343(19) 0.0033(15) 0.0075(15) 0.0018(15)
C54 0.0238(19) 0.044(2) 0.045(2) 0.0049(16) 0.0039(16) 0.0049(18)

loop_
_atom_type_symbol
_atom_type_description
_atom_type_scat_dispersion_real
_atom_type_scat_dispersion_imag
_atom_type_scat_source
C C 0.0181 0.0091 'International Tables Vol C Tables 4.2.6.8 and 6.1.1.4'
H H 0.0000 0.0000 'International Tables Vol C Tables 4.2.6.8 and 6.1.1.4'
N N 0.0311 0.0180 'International Tables Vol C Tables 4.2.6.8 and 6.1.1.4'
O O 0.0492 0.0322 'International Tables Vol C Tables 4.2.6.8 and 6.1.1.4'

loop_
_geom_angle_atom_site_label_1
_geom_angle_atom_site_label_2
_geom_angle_atom_site_label_3
_geom_angle
N2 N1 C38 115.3(3)
N1 N2 C41 112.4(3)
C28 O1 C3 117.7(2)
C34 O3 C33 114.7(2)
C44 O5 C47 119.5(3)
C2 C1 C10 114.7(3)
C2 C1 H1A 108.6
C10 C1 H1A 108.6
C2 C1 H1B 108.6
C10 C1 H1B 108.6
H1A C1 H1B 107.6
C3 C2 C1 109.6(3)
C3 C2 H2A 109.7
C1 C2 H2A 109.7
C3 C2 H2B 109.7
C1 C2 H2B 109.7
H2A C2 H2B 108.2
O1 C3 C2 105.6(2)
O1 C3 C4 110.1(2)
C2 C3 C4 110.9(3)
O1 C3 H3 110.0
C2 C3 H3 110.0
C4 C3 H3 110.0
C3 C4 C5 111.1(3)
C3 C4 H4A 109.4
C5 C4 H4A 109.4
C3 C4 H4B 109.4
C5 C4 H4B 109.4
H4A C4 H4B 108.0
C6 C5 C4 120.7(3)
C6 C5 C10 122.7(3)
C4 C5 C10 116.5(3)
C5 C6 C7 125.1(3)
C5 C6 H6 117.4
C7 C6 H6 117.4
C6 C7 C8 112.9(3)
C6 C7 H7A 109.0
C8 C7 H7A 109.0
C6 C7 H7B 109.0
C8 C7 H7B 109.0
H7A C7 H7B 107.8
C7 C8 C14 110.9(2)
C7 C8 C9 109.8(3)
C14 C8 C9 109.3(3)
C7 C8 H8 109.0
C14 C8 H8 109.0
C9 C8 H8 109.0
C8 C9 C11 112.3(2)
C8 C9 C10 112.4(2)
C11 C9 C10 112.9(2)
C8 C9 H9 106.2
C11 C9 H9 106.2
C10 C9 H9 106.2
C5 C10 C19 108.5(3)
C5 C10 C1 108.4(2)
C19 C10 C1 110.3(3)
C5 C10 C9 109.8(2)
C19 C10 C9 111.5(3)
C1 C10 C9 108.3(2)
C12 C11 C9 114.3(3)
C12 C11 H11A 108.7
C9 C11 H11A 108.7
C12 C11 H11B 108.7
C9 C11 H11B 108.7
H11A C11 H11B 107.6
C13 C12 C11 111.5(2)
C13 C12 H12A 109.3
C11 C12 H12A 109.3
C13 C12 H12B 109.3
C11 C12 H12B 109.3
H12A C12 H12B 108.0
C12 C13 C18 111.7(3)
C12 C13 C14 106.3(2)
C18 C13 C14 112.2(3)
C12 C13 C17 116.3(3)
C18 C13 C17 110.2(2)
C14 C13 C17 99.5(2)
C8 C14 C15 118.2(3)
C8 C14 C13 114.9(2)
C15 C14 C13 104.4(2)
C8 C14 H14 106.2
C15 C14 H14 106.2
C13 C14 H14 106.2
C14 C15 C16 103.5(2)
C14 C15 H15A 111.1
C16 C15 H15A 111.1
C14 C15 H15B 111.1
C16 C15 H15B 111.1
H15A C15 H15B 109.0
C15 C16 C17 107.1(2)
C15 C16 H16A 110.3
C17 C16 H16A 110.3
C15 C16 H16B 110.3
C17 C16 H16B 110.3
H16A C16 H16B 108.5
C20 C17 C16 111.7(2)
C20 C17 C13 120.3(2)
C16 C17 C13 103.3(2)
C20 C17 H17 107.0
C16 C17 H17 107.0
C13 C17 H17 107.0
C13 C18 H18A 109.5
C13 C18 H18B 109.5
H18A C18 H18B 109.5
C13 C18 H18C 109.5
H18A C18 H18C 109.5
H18B C18 H18C 109.5
C10 C19 H19A 109.5
C10 C19 H19B 109.5
H19A C19 H19B 109.5
C10 C19 H19C 109.5
H19A C19 H19C 109.5
H19B C19 H19C 109.5
C21 C20 C22 111.3(3)
C21 C20 C17 113.5(3)
C22 C20 C17 108.4(2)
C21 C20 H20 107.8
C22 C20 H20 107.8
C17 C20 H20 107.8
C20 C21 H21A 109.5
C20 C21 H21B 109.5
H21A C21 H21B 109.5
C20 C21 H21C 109.5
H21A C21 H21C 109.5
H21B C21 H21C 109.5
C23 C22 C20 116.1(3)
C23 C22 H22A 108.3
C20 C22 H22A 108.3
C23 C22 H22B 108.3
C20 C22 H22B 108.3
H22A C22 H22B 107.4
C24 C23 C22 111.7(3)
C24 C23 H23A 109.3
C22 C23 H23A 109.3
C24 C23 H23B 109.3
C22 C23 H23B 109.3
H23A C23 H23B 107.9
C23 C24 C25 116.0(3)
C23 C24 H24A 108.3
C25 C24 H24A 108.3
C23 C24 H24B 108.3
C25 C24 H24B 108.3
H24A C24 H24B 107.4
C26 C25 C24 112.5(3)
C26 C25 C27 109.8(3)
C24 C25 C27 110.1(3)
C26 C25 H25 108.1
C24 C25 H25 108.1
C27 C25 H25 108.1
C25 C26 H26A 109.5
C25 C26 H26B 109.5
H26A C26 H26B 109.5
C25 C26 H26C 109.5
H26A C26 H26C 109.5
H26B C26 H26C 109.5
C25 C27 H27A 109.5
C25 C27 H27B 109.5
H27A C27 H27B 109.5
C25 C27 H27C 109.5
H27A C27 H27C 109.5
H27B C27 H27C 109.5
O2 C28 O1 123.7(3)
O2 C28 C29 126.8(3)
O1 C28 C29 109.5(3)
C28 C29 C30 114.7(3)
C28 C29 H29A 108.6
C30 C29 H29A 108.6
C28 C29 H29B 108.6
C30 C29 H29B 108.6
H29A C29 H29B 107.6
C31 C30 C29 110.7(3)
C31 C30 H30A 109.5
C29 C30 H30A 109.5
C31 C30 H30B 109.5
C29 C30 H30B 109.5
H30A C30 H30B 108.1
C30 C31 C32 114.2(3)
C30 C31 H31A 108.7
C32 C31 H31A 108.7
C30 C31 H31B 108.7
C32 C31 H31B 108.7
H31A C31 H31B 107.6
C33 C32 C31 109.8(3)
C33 C32 H32A 109.7
C31 C32 H32A 109.7
C33 C32 H32B 109.7
C31 C32 H32B 109.7
H32A C32 H32B 108.2
O3 C33 C32 108.0(3)
O3 C33 H33A 110.1
C32 C33 H33A 110.1
O3 C33 H33B 110.1
C32 C33 H33B 110.1
H33A C33 H33B 108.4
O4 C34 O3 122.9(3)
O4 C34 C35 124.0(3)
O3 C34 C35 113.0(3)
C40 C35 C36 119.6(3)
C40 C35 C34 123.3(3)
C36 C35 C34 117.2(3)
C37 C36 C35 119.9(3)
C37 C36 H36 120.0
C35 C36 H36 120.0
C36 C37 C38 120.3(3)
C36 C37 H37 119.9
C38 C37 H37 119.9
C39 C38 C37 120.3(3)
C39 C38 N1 125.7(3)
C37 C38 N1 114.0(3)
C38 C39 C40 119.4(3)
C38 C39 H39 120.3
C40 C39 H39 120.3
C35 C40 C39 120.4(3)
C35 C40 H40 119.8
C39 C40 H40 119.8
C46 C41 C42 119.3(3)
C46 C41 N2 116.5(3)
C42 C41 N2 124.2(3)
C43 C42 C41 120.0(3)
C43 C42 H42 120.0
C41 C42 H42 120.0
C42 C43 C44 120.5(3)
C42 C43 H43 119.8
C44 C43 H43 119.8
O5 C44 C45 125.1(3)
O5 C44 C43 114.5(3)
C45 C44 C43 120.4(3)
C44 C45 C46 118.6(3)
C44 C45 H45 120.7
C46 C45 H45 120.7
C41 C46 C45 121.2(3)
C41 C46 H46 119.4
C45 C46 H46 119.4
O5 C47 C48 106.2(3)
O5 C47 H47A 110.5
C48 C47 H47A 110.5
O5 C47 H47B 110.5
C48 C47 H47B 110.5
H47A C47 H47B 108.7
C49 C48 C47 114.3(3)
C49 C48 H48A 108.7
C47 C48 H48A 108.7
C49 C48 H48B 108.7
C47 C48 H48B 108.7
H48A C48 H48B 107.6
C48 C49 C50 112.9(3)
C48 C49 H49A 109.0
C50 C49 H49A 109.0
C48 C49 H49B 109.0
C50 C49 H49B 109.0
H49A C49 H49B 107.8
C51 C50 C49 113.4(3)
C51 C50 H50A 108.9
C49 C50 H50A 108.9
C51 C50 H50B 108.9
C49 C50 H50B 108.9
H50A C50 H50B 107.7
C50 C51 C52 115.4(3)
C50 C51 H51A 108.4
C52 C51 H51A 108.4
C50 C51 H51B 108.4
C52 C51 H51B 108.4
H51A C51 H51B 107.5
C53 C52 C51 112.8(3)
C53 C52 H52A 109.0
C51 C52 H52A 109.0
C53 C52 H52B 109.0
C51 C52 H52B 109.0
H52A C52 H52B 107.8
C52 C53 C54 113.1(3)
C52 C53 H53A 109.0
C54 C53 H53A 109.0
C52 C53 H53B 109.0
C54 C53 H53B 109.0
H53A C53 H53B 107.8
C53 C54 H54A 109.5
C53 C54 H54B 109.5
H54A C54 H54B 109.5
C53 C54 H54C 109.5
H54A C54 H54C 109.5
H54B C54 H54C 109.5

loop_
_geom_bond_atom_site_label_1
_geom_bond_atom_site_label_2
_geom_bond_distance
N1 N2 1.262(4)
N1 C38 1.432(4)
N2 C41 1.430(4)
O1 C28 1.351(4)
O1 C3 1.472(4)
O2 C28 1.201(4)
O3 C34 1.344(4)
O3 C33 1.460(4)
O4 C34 1.206(4)
O5 C44 1.363(4)
O5 C47 1.433(4)
C1 C2 1.527(4)
C1 C10 1.544(4)
C1 H1A 0.99
C1 H1B 0.99
C2 C3 1.507(4)
C2 H2A 0.99
C2 H2B 0.99
C3 C4 1.507(4)
C3 H3 1.0
C4 C5 1.517(4)
C4 H4A 0.99
C4 H4B 0.99
C5 C6 1.325(4)
C5 C10 1.530(4)
C6 C7 1.505(4)
C6 H6 0.95
C7 C8 1.526(4)
C7 H7A 0.99
C7 H7B 0.99
C8 C14 1.529(4)
C8 C9 1.535(4)
C8 H8 1.0
C9 C11 1.538(4)
C9 C10 1.558(4)
C9 H9 1.0
C10 C19 1.540(4)
C11 C12 1.534(4)
C11 H11A 0.99
C11 H11B 0.99
C12 C13 1.530(4)
C12 H12A 0.99
C12 H12B 0.99
C13 C18 1.530(4)
C13 C14 1.549(4)
C13 C17 1.558(4)
C14 C15 1.529(4)
C14 H14 1.0
C15 C16 1.551(4)
C15 H15A 0.99
C15 H15B 0.99
C16 C17 1.552(4)
C16 H16A 0.99
C16 H16B 0.99
C17 C20 1.542(4)
C17 H17 1.0
C18 H18A 0.98
C18 H18B 0.98
C18 H18C 0.98
C19 H19A 0.98
C19 H19B 0.98
C19 H19C 0.98
C20 C21 1.532(4)
C20 C22 1.536(4)
C20 H20 1.0
C21 H21A 0.98
C21 H21B 0.98
C21 H21C 0.98
C22 C23 1.531(4)
C22 H22A 0.99
C22 H22B 0.99
C23 C24 1.522(4)
C23 H23A 0.99
C23 H23B 0.99
C24 C25 1.524(4)
C24 H24A 0.99
C24 H24B 0.99
C25 C26 1.522(5)
C25 C27 1.530(4)
C25 H25 1.0
C26 H26A 0.98
C26 H26B 0.98
C26 H26C 0.98
C27 H27A 0.98
C27 H27B 0.98
C27 H27C 0.98
C28 C29 1.497(4)
C29 C30 1.523(4)
C29 H29A 0.99
C29 H29B 0.99
C30 C31 1.522(4)
C30 H30A 0.99
C30 H30B 0.99
C31 C32 1.526(4)
C31 H31A 0.99
C31 H31B 0.99
C32 C33 1.510(5)
C32 H32A 0.99
C32 H32B 0.99
C33 H33A 0.99
C33 H33B 0.99
C34 C35 1.486(5)
C35 C40 1.390(5)
C35 C36 1.397(4)
C36 C37 1.379(4)
C36 H36 0.95
C37 C38 1.388(5)
C37 H37 0.95
C38 C39 1.388(5)
C39 C40 1.391(5)
C39 H39 0.95
C40 H40 0.95
C41 C46 1.391(5)
C41 C42 1.396(5)
C42 C43 1.375(5)
C42 H42 0.95
C43 C44 1.396(5)
C43 H43 0.95
C44 C45 1.390(5)
C45 C46 1.393(5)
C45 H45 0.95
C46 H46 0.95
C47 C48 1.518(5)
C47 H47A 0.99
C47 H47B 0.99
C48 C49 1.515(4)
C48 H48A 0.99
C48 H48B 0.99
C49 C50 1.527(4)
C49 H49A 0.99
C49 H49B 0.99
C50 C51 1.519(4)
C50 H50A 0.99
C50 H50B 0.99
C51 C52 1.524(4)
C51 H51A 0.99
C51 H51B 0.99
C52 C53 1.524(4)
C52 H52A 0.99
C52 H52B 0.99
C53 C54 1.528(5)
C53 H53A 0.99
C53 H53B 0.99
C54 H54A 0.98
C54 H54B 0.98
C54 H54C 0.98

loop_
_geom_torsion_atom_site_label_1
_geom_torsion_atom_site_label_2
_geom_torsion_atom_site_label_3
_geom_torsion_atom_site_label_4
_geom_torsion
C38 N1 N2 C41 179.5(3)
C10 C1 C2 C3 -57.0(4)
C28 O1 C3 C2 157.0(3)
C28 O1 C3 C4 -83.2(3)
C1 C2 C3 O1 178.3(2)
C1 C2 C3 C4 59.0(3)
O1 C3 C4 C5 -172.8(2)
C2 C3 C4 C5 -56.3(3)
C3 C4 C5 C6 -130.2(3)
C3 C4 C5 C10 51.5(4)
C4 C5 C6 C7 -178.7(3)
C10 C5 C6 C7 -0.6(5)
C5 C6 C7 C8 13.5(5)
C6 C7 C8 C14 -162.9(3)
C6 C7 C8 C9 -42.1(4)
C7 C8 C9 C11 -170.7(3)
C14 C8 C9 C11 -49.0(3)
C7 C8 C9 C10 60.7(3)
C14 C8 C9 C10 -177.5(2)
C6 C5 C10 C19 -105.0(4)
C4 C5 C10 C19 73.2(3)
C6 C5 C10 C1 135.3(3)
C4 C5 C10 C1 -46.5(3)
C6 C5 C10 C9 17.1(4)
C4 C5 C10 C9 -164.7(3)
C2 C1 C10 C5 49.2(3)
C2 C1 C10 C19 -69.4(3)
C2 C1 C10 C9 168.3(3)
C8 C9 C10 C5 -46.9(3)
C11 C9 C10 C5 -175.2(3)
C8 C9 C10 C19 73.4(3)
C11 C9 C10 C19 -54.9(3)
C8 C9 C10 C1 -165.1(2)
C11 C9 C10 C1 66.6(3)
C8 C9 C11 C12 49.6(4)
C10 C9 C11 C12 177.9(3)
C9 C11 C12 C13 -54.3(4)
C11 C12 C13 C18 -66.0(3)
C11 C12 C13 C14 56.7(3)
C11 C12 C13 C17 166.4(3)
C7 C8 C14 C15 -57.5(4)
C9 C8 C14 C15 -178.6(3)
C7 C8 C14 C13 178.5(3)
C9 C8 C14 C13 57.4(3)
C12 C13 C14 C8 -60.9(3)
C18 C13 C14 C8 61.4(3)
C17 C13 C14 C8 178.0(3)
C12 C13 C14 C15 168.0(3)
C18 C13 C14 C15 -69.6(3)
C17 C13 C14 C15 46.9(3)
C8 C14 C15 C16 -162.7(3)
C13 C14 C15 C16 -33.7(3)
C14 C15 C16 C17 7.0(3)
C15 C16 C17 C20 152.4(3)
C15 C16 C17 C13 21.8(3)
C12 C13 C17 C20 79.9(4)
C18 C13 C17 C20 -48.5(4)
C14 C13 C17 C20 -166.5(3)
C12 C13 C17 C16 -154.8(3)
C18 C13 C17 C16 76.8(3)
C14 C13 C17 C16 -41.2(3)
C16 C17 C20 C21 -172.1(3)
C13 C17 C20 C21 -50.9(4)
C16 C17 C20 C22 63.8(3)
C13 C17 C20 C22 -175.0(3)
C21 C20 C22 C23 51.9(4)
C17 C20 C22 C23 177.4(3)
C20 C22 C23 C24 167.5(3)
C22 C23 C24 C25 171.8(3)
C23 C24 C25 C26 58.2(4)
C23 C24 C25 C27 -179.0(3)
C3 O1 C28 O2 2.3(5)
C3 O1 C28 C29 -177.1(3)
O2 C28 C29 C30 8.3(5)
O1 C28 C29 C30 -172.3(3)
C28 C29 C30 C31 -174.8(3)
C29 C30 C31 C32 -176.3(3)
C30 C31 C32 C33 -178.0(3)
C34 O3 C33 C32 169.9(3)
C31 C32 C33 O3 179.9(3)
C33 O3 C34 O4 -1.8(5)
C33 O3 C34 C35 177.9(3)
O4 C34 C35 C40 173.9(3)
O3 C34 C35 C40 -5.8(4)
O4 C34 C35 C36 -5.9(5)
O3 C34 C35 C36 174.4(3)
C40 C35 C36 C37 -1.6(5)
C34 C35 C36 C37 178.2(3)
C35 C36 C37 C38 0.7(5)
C36 C37 C38 C39 0.7(5)
C36 C37 C38 N1 179.7(3)
N2 N1 C38 C39 2.2(5)
N2 N1 C38 C37 -176.7(3)
C37 C38 C39 C40 -1.2(5)
N1 C38 C39 C40 180.0(3)
C36 C35 C40 C39 1.1(5)
C34 C35 C40 C39 -178.7(3)
C38 C39 C40 C35 0.3(5)
N1 N2 C41 C46 -172.8(3)
N1 N2 C41 C42 6.0(4)
C46 C41 C42 C43 0.0(5)
N2 C41 C42 C43 -178.8(3)
C41 C42 C43 C44 0.8(5)
C47 O5 C44 C45 -0.9(5)
C47 O5 C44 C43 179.3(3)
C42 C43 C44 O5 178.8(3)
C42 C43 C44 C45 -1.1(5)
O5 C44 C45 C46 -179.4(3)
C43 C44 C45 C46 0.5(5)
C42 C41 C46 C45 -0.6(5)
N2 C41 C46 C45 178.3(3)
C44 C45 C46 C41 0.4(5)
C44 O5 C47 C48 -180.0(3)
O5 C47 C48 C49 173.6(3)
C47 C48 C49 C50 -179.1(3)
C48 C49 C50 C51 174.3(3)
C49 C50 C51 C52 178.7(3)
C50 C51 C52 C53 -177.9(3)
C51 C52 C53 C54 -178.4(3)
